data_7058732
loop_
_publ_author_name
'Watanabe, Motonori'
'Goto, Kenta'
'Miyazaki, Takaaki'
'Shibahara, Masahiko'
'Chang, Yuan Jay'
'Chow, Tahsin J.'
'Ishihara, Tatsumi'

_publ_section_title
;
 Electrocatalytic hydrogen production using [FeFe]-hydrogenase mimics
 based on tetracene derivatives
;
_journal_issue 35
_journal_name_full 'New Journal of Chemistry'
_journal_page_first 13810
_journal_paper_doi 10.1039/C9NJ02790D
_journal_volume 43
_journal_year 2019
_chemical_formula_moiety 'C27 H11 Fe2 O6 S4'
_chemical_formula_sum 'C27 H11 Fe2 O6 S4'
_chemical_formula_weight 671.31
_space_group_crystal_system monoclinic
_space_group_IT_number 15
_space_group_name_Hall '-C 2yc'
_space_group_name_H-M_alt 'C 1 2/c 1'
_symmetry_space_group_name_Hall '-C 2yc'
_symmetry_space_group_name_H-M 'C 1 2/c 1'
_atom_sites_solution_hydrogens geom
_atom_sites_solution_primary direct
_atom_sites_solution_secondary difmap
_audit_update_record
;
2019-05-16 deposited with the CCDC.    2019-08-05 downloaded from the CCDC.
;
_cell_angle_alpha 90.0000
_cell_angle_beta 113.185(6)
_cell_angle_gamma 90.0000
_cell_formula_units_Z 8
_cell_length_a 36.212(12)
_cell_length_b 7.359(2)
_cell_length_c 21.219(7)
_cell_measurement_reflns_used 10689
_cell_measurement_temperature 123
_cell_measurement_theta_max 30.40
_cell_measurement_theta_min 2.52
_cell_volume 5198(3)
_computing_cell_refinement CrystalClear
_computing_data_collection 'CrystalClear (Rigaku Inc., 2008)'
_computing_data_reduction CrystalClear
_computing_molecular_graphics 'CrystalStructure 4.3'
_computing_publication_material 'CrystalStructure 4.3 (Rigaku, 2018)'
_computing_structure_refinement 'SHELXL Version 2018/3 (Sheldrick, 2008)'
_computing_structure_solution 'SHELXT Version 2018/2 (Sheldrick, 2014)'
_diffrn_ambient_temperature 123
_diffrn_detector_area_resol_mean 14.222
_diffrn_measured_fraction_theta_full 0.997
_diffrn_measured_fraction_theta_max 0.993
_diffrn_measurement_device_type 'Rigaku Saturn724'
_diffrn_measurement_method \w
_diffrn_radiation_type 'Mo K\a'
_diffrn_radiation_wavelength 0.71075
_diffrn_reflns_av_R_equivalents 0.0491
_diffrn_reflns_av_unetI/netI 0.0362
_diffrn_reflns_Laue_measured_fraction_full 0.997
_diffrn_reflns_Laue_measured_fraction_max 0.993
_diffrn_reflns_limit_h_max 46
_diffrn_reflns_limit_h_min -46
_diffrn_reflns_limit_k_max 9
_diffrn_reflns_limit_k_min -9
_diffrn_reflns_limit_l_max 27
_diffrn_reflns_limit_l_min -26
_diffrn_reflns_number 23234
_diffrn_reflns_point_group_measured_fraction_full 0.997
_diffrn_reflns_point_group_measured_fraction_max 0.993
_diffrn_reflns_theta_full 25.242
_diffrn_reflns_theta_max 27.485
_diffrn_reflns_theta_min 3.103
_diffrn_standards_number 0
_exptl_absorpt_coefficient_mu 1.479
_exptl_absorpt_correction_T_max 0.943
_exptl_absorpt_correction_T_min 0.800
_exptl_absorpt_correction_type multi-scan
_exptl_absorpt_process_details 'REQAB (Rigaku, 1998)'
_exptl_crystal_colour green
_exptl_crystal_density_diffrn 1.716
_exptl_crystal_density_method 'not measured'
_exptl_crystal_description prism
_exptl_crystal_F_000 2696.00
_exptl_crystal_size_max 0.200
_exptl_crystal_size_mid 0.160
_exptl_crystal_size_min 0.040
_refine_diff_density_max 0.55
_refine_diff_density_min -0.63
_refine_ls_extinction_method none
_refine_ls_goodness_of_fit_ref 1.194
_refine_ls_hydrogen_treatment constr
_refine_ls_number_parameters 379
_refine_ls_number_reflns 5924
_refine_ls_number_restraints 100
_refine_ls_R_factor_all 0.0478
_refine_ls_R_factor_gt 0.0444
_refine_ls_shift/su_max 0.002
_refine_ls_structure_factor_coef Fsqd
_refine_ls_weighting_details 'w = 1/[\s^2^(Fo^2^)+(0.0433P)^2^+10.1789P] where P=(Fo^2^+2Fc^2^)/3'
_refine_ls_weighting_scheme calc
_refine_ls_wR_factor_gt 0.1019
_refine_ls_wR_factor_ref 0.1043
_reflns_Friedel_coverage 0.000
_reflns_number_gt 5531
_reflns_number_total 5924
_reflns_threshold_expression F^2^>2.0\s(F^2^)
_cod_data_source_file c9nj02790d2.cif
_cod_data_source_block wm1808a
_cod_depositor_comments 'Adding full bibliography for 7058732--7058733.cif.'
_cod_database_code 7058732

loop_
_space_group_symop_operation_xyz
'x, y, z'
'-x, y, -z+1/2'
'x+1/2, y+1/2, z'
'-x+1/2, y+1/2, -z+1/2'
'-x, -y, -z'
'x, -y, z-1/2'
'-x+1/2, -y+1/2, -z'
'x+1/2, -y+1/2, z-1/2'

loop_
_atom_site_label
_atom_site_type_symbol
_atom_site_fract_x
_atom_site_fract_y
_atom_site_fract_z
_atom_site_U_iso_or_equiv
_atom_site_adp_type
_atom_site_occupancy
_atom_site_site_symmetry_order
_atom_site_calc_flag
_atom_site_refinement_flags_posn
_atom_site_refinement_flags_adp
_atom_site_refinement_flags_occupancy
_atom_site_disorder_assembly
_atom_site_disorder_group
Fe1 Fe 0.60393(2) 0.31942(5) 0.56232(2) 0.01690(11) Uani 1 1 d . . . . .
Fe2 Fe 0.58607(2) 0.62534(5) 0.50585(2) 0.01680(11) Uani 1 1 d . . . . .
S1 S 0.59963(2) 0.38098(9) 0.45594(3) 0.01685(14) Uani 1 1 d . . . . .
S2 S 0.64558(2) 0.55885(9) 0.59144(3) 0.01650(14) Uani 1 1 d . . . . .
S3 S 0.79440(2) 0.52556(9) 0.50675(3) 0.01977(15) Uani 1 1 d . . . . .
S4 S 0.76119(2) 0.42185(9) 0.41032(4) 0.01989(15) Uani 1 1 d . . . . .
O1 O 0.59006(7) 0.3692(4) 0.68919(12) 0.0372(6) Uani 1 1 d . . . . .
O2 O 0.65995(6) 0.0116(3) 0.60702(12) 0.0310(5) Uani 1 1 d . . . . .
O3 O 0.52617(6) 0.1365(3) 0.49147(12) 0.0342(5) Uani 1 1 d . . . . .
O4 O 0.50056(6) 0.5671(3) 0.41854(12) 0.0369(5) Uani 1 1 d . . . . .
O5 O 0.60606(7) 0.9136(3) 0.42852(12) 0.0369(5) Uani 1 1 d . . . . .
O6 O 0.56592(6) 0.8375(3) 0.60537(11) 0.0294(5) Uani 1 1 d . . . . .
C1 C 0.68028(8) 0.2819(4) 0.30586(14) 0.0226(6) Uani 1 1 d . . . . .
H1 H 0.703910 0.290781 0.296803 0.027 Uiso 1 1 calc R U . . .
C2 C 0.64625(9) 0.2107(4) 0.25712(15) 0.0257(6) Uani 1 1 d . . . . .
H2 H 0.646117 0.169798 0.214566 0.031 Uiso 1 1 calc R U . . .
C3 C 0.61126(9) 0.1985(4) 0.27082(15) 0.0260(6) Uani 1 1 d . . . . .
H3 H 0.587577 0.147876 0.237139 0.031 Uiso 1 1 calc R U . . .
C4 C 0.61061(8) 0.2578(4) 0.33128(14) 0.0220(6) Uani 1 1 d . . . . .
H4 H 0.586473 0.247502 0.338677 0.026 Uiso 1 1 calc R U . . .
C5 C 0.64532(8) 0.3350(3) 0.38374(13) 0.0171(5) Uani 1 1 d . . . . .
C6 C 0.64594(7) 0.3989(3) 0.44781(13) 0.0156(5) Uani 1 1 d . . . . .
C7 C 0.68152(7) 0.4702(3) 0.49953(13) 0.0149(5) Uani 1 1 d . . . . .
C8 C 0.68576(7) 0.5382(3) 0.56467(13) 0.0157(5) Uani 1 1 d . . . . .
C9 C 0.72382(8) 0.5981(3) 0.61372(13) 0.0162(5) Uani 1 1 d . . . . .
C10 C 0.72969(8) 0.6634(4) 0.68069(14) 0.0208(5) Uani 1 1 d . . . . .
H10 H 0.707423 0.665552 0.693733 0.025 Uiso 1 1 calc R U . . .
C11 C 0.76624(8) 0.7227(4) 0.72646(14) 0.0238(6) Uani 1 1 d . . . . .
H11 H 0.768811 0.764762 0.770320 0.029 Uiso 1 1 calc R U . . .
C12 C 0.80042(8) 0.7222(4) 0.70920(15) 0.0241(6) Uani 1 1 d . . . . .
H12 H 0.825648 0.764319 0.741143 0.029 Uiso 1 1 calc R U . . .
C13 C 0.79662(8) 0.6610(4) 0.64672(14) 0.0205(5) Uani 1 1 d . . . . .
H13 H 0.819444 0.660556 0.635166 0.025 Uiso 1 1 calc R U . . .
C14 C 0.75899(8) 0.5970(3) 0.59786(14) 0.0172(5) Uani 1 1 d . . . . .
C15 C 0.75440(7) 0.5329(4) 0.53289(13) 0.0173(5) Uani 1 1 d . . . . .
C16 C 0.71717(7) 0.4709(3) 0.48466(13) 0.0154(5) Uani 1 1 d . . . . .
C17 C 0.71628(7) 0.4101(3) 0.42159(13) 0.0160(5) Uani 1 1 d . . . . .
C18 C 0.68111(8) 0.3430(3) 0.36978(14) 0.0176(5) Uani 1 1 d . . . . .
C19 C 0.59550(8) 0.3517(4) 0.64043(15) 0.0236(6) Uani 1 1 d . . . . .
C20 C 0.63797(8) 0.1312(4) 0.58945(15) 0.0216(6) Uani 1 1 d . . . . .
C21 C 0.55656(8) 0.2038(4) 0.52008(15) 0.0228(6) Uani 1 1 d . . . . .
C22 C 0.53388(8) 0.5923(4) 0.45219(15) 0.0236(6) Uani 1 1 d . . . . .
C23 C 0.59808(8) 0.8045(4) 0.45857(15) 0.0233(6) Uani 1 1 d . . . . .
C24 C 0.57391(8) 0.7555(4) 0.56736(14) 0.0215(6) Uani 1 1 d . . . . .
C26 C 0.5017(3) -0.0064(11) 0.1831(5) 0.049(2) Uani 0.5 1 d D U P A -1
H26 H 0.503299 -0.041671 0.141175 0.058 Uiso 0.5 1 calc R U P A -1
C27 C 0.4996(6) -0.1371(19) 0.2284(7) 0.094(6) Uani 0.5 1 d D U P A -1
H27 H 0.499271 -0.262659 0.217753 0.112 Uiso 0.5 1 calc R U P A -1
C28 C 0.4980(6) -0.081(2) 0.2897(8) 0.102(5) Uani 0.5 1 d D U P A -1
H28 H 0.495960 -0.170111 0.320722 0.122 Uiso 0.5 1 calc R U P A -1
C29 C 0.4993(6) 0.100(2) 0.3067(9) 0.096(5) Uani 0.5 1 d D U P A -1
H29 H 0.499512 0.134177 0.349991 0.115 Uiso 0.5 1 calc R U P A -1
C30 C 0.5002(11) 0.2307(17) 0.2612(10) 0.080(4) Uani 0.5 1 d D U P A -1
H30 H 0.500006 0.355997 0.271851 0.096 Uiso 0.5 1 calc R U P A -1
C25 C 0.5015(6) 0.1767(13) 0.1991(7) 0.051(3) Uani 0.5 1 d D U P A -1
H25 H 0.502257 0.266141 0.167275 0.061 Uiso 0.5 1 calc R U P A -1

loop_
_atom_site_aniso_label
_atom_site_aniso_U_11
_atom_site_aniso_U_22
_atom_site_aniso_U_33
_atom_site_aniso_U_23
_atom_site_aniso_U_13
_atom_site_aniso_U_12
Fe1 0.01400(19) 0.01762(19) 0.0206(2) 0.00110(15) 0.00844(15) -0.00101(14)
Fe2 0.01339(19) 0.0182(2) 0.0195(2) 0.00062(15) 0.00716(15) 0.00131(14)
S1 0.0129(3) 0.0194(3) 0.0189(3) -0.0013(2) 0.0069(2) -0.0013(2)
S2 0.0139(3) 0.0181(3) 0.0183(3) -0.0007(2) 0.0074(2) -0.0008(2)
S3 0.0135(3) 0.0221(3) 0.0253(3) 0.0018(3) 0.0093(3) -0.0001(2)
S4 0.0168(3) 0.0230(3) 0.0234(3) 0.0013(3) 0.0116(3) 0.0008(3)
O1 0.0347(13) 0.0547(15) 0.0270(12) 0.0004(11) 0.0174(10) -0.0009(11)
O2 0.0216(10) 0.0239(11) 0.0476(13) 0.0063(10) 0.0139(10) 0.0030(9)
O3 0.0211(11) 0.0367(12) 0.0404(13) 0.0051(10) 0.0074(10) -0.0118(9)
O4 0.0154(11) 0.0485(14) 0.0410(13) -0.0029(11) 0.0050(9) 0.0020(10)
O5 0.0360(13) 0.0339(12) 0.0419(13) 0.0123(11) 0.0167(11) -0.0030(10)
O6 0.0293(11) 0.0346(12) 0.0252(11) -0.0013(9) 0.0117(9) 0.0100(9)
C1 0.0227(13) 0.0269(14) 0.0217(13) 0.0028(11) 0.0126(11) 0.0021(11)
C2 0.0286(15) 0.0321(15) 0.0188(13) -0.0022(12) 0.0118(12) 0.0015(12)
C3 0.0239(14) 0.0329(16) 0.0197(14) -0.0037(12) 0.0071(11) -0.0039(12)
C4 0.0186(13) 0.0268(14) 0.0206(13) -0.0006(11) 0.0075(11) -0.0029(11)
C5 0.0178(12) 0.0162(12) 0.0180(13) 0.0027(10) 0.0079(10) 0.0005(10)
C6 0.0137(12) 0.0154(11) 0.0181(12) 0.0029(10) 0.0067(10) 0.0006(9)
C7 0.0150(12) 0.0132(11) 0.0173(12) 0.0020(10) 0.0073(10) 0.0014(9)
C8 0.0132(11) 0.0149(11) 0.0192(12) 0.0018(10) 0.0067(10) -0.0006(9)
C9 0.0180(12) 0.0122(11) 0.0187(12) 0.0032(10) 0.0076(10) 0.0002(10)
C10 0.0191(13) 0.0222(13) 0.0210(13) -0.0005(11) 0.0079(11) -0.0022(10)
C11 0.0246(14) 0.0262(14) 0.0183(13) -0.0024(11) 0.0061(11) -0.0036(11)
C12 0.0185(13) 0.0252(14) 0.0233(14) 0.0018(12) 0.0024(11) -0.0024(11)
C13 0.0147(12) 0.0219(13) 0.0230(14) 0.0028(11) 0.0053(11) -0.0021(10)
C14 0.0144(12) 0.0148(12) 0.0208(13) 0.0031(10) 0.0052(10) -0.0009(10)
C15 0.0130(11) 0.0173(12) 0.0211(13) 0.0045(10) 0.0062(10) 0.0018(10)
C16 0.0140(12) 0.0155(12) 0.0176(12) 0.0026(10) 0.0071(10) 0.0022(9)
C17 0.0153(12) 0.0165(12) 0.0192(12) 0.0039(10) 0.0101(10) 0.0011(9)
C18 0.0181(13) 0.0161(12) 0.0204(13) 0.0028(10) 0.0096(11) 0.0012(10)
C19 0.0162(13) 0.0300(15) 0.0244(15) 0.0032(12) 0.0078(11) -0.0003(11)
C20 0.0182(13) 0.0239(14) 0.0254(14) -0.0002(11) 0.0115(11) -0.0047(11)
C21 0.0212(14) 0.0252(14) 0.0250(14) 0.0064(12) 0.0121(12) 0.0019(11)
C22 0.0224(14) 0.0242(14) 0.0283(15) 0.0020(12) 0.0143(12) 0.0038(11)
C23 0.0190(13) 0.0240(14) 0.0252(14) 0.0015(12) 0.0069(11) 0.0038(11)
C24 0.0162(12) 0.0234(14) 0.0225(14) 0.0051(11) 0.0050(11) 0.0032(11)
C26 0.052(6) 0.057(5) 0.037(5) 0.009(4) 0.018(4) -0.008(5)
C27 0.131(11) 0.101(8) 0.058(10) 0.031(6) 0.046(10) -0.022(9)
C28 0.092(9) 0.173(12) 0.043(8) 0.025(11) 0.029(8) -0.001(15)
C29 0.042(8) 0.187(14) 0.054(7) -0.006(11) 0.014(6) -0.003(18)
C30 0.036(4) 0.141(8) 0.060(13) -0.024(8) 0.015(12) 0.002(11)
C25 0.026(5) 0.069(5) 0.054(7) -0.011(5) 0.011(5) -0.002(5)

loop_
_atom_type_symbol
_atom_type_description
_atom_type_scat_dispersion_real
_atom_type_scat_dispersion_imag
_atom_type_scat_source
C C 0.0033 0.0016
;
International Tables for Crystallography
(Vol. C, Tables 4.2.6.8 and 6.1.1.4)
;
H H 0.0000 0.0000
;
International Tables for Crystallography
(Vol. C, Table 6.1.1.4)
;
O O 0.0106 0.0060
;
International Tables for Crystallography
(Vol. C, Tables 4.2.6.8 and 6.1.1.4)
;
Fe Fe 0.3463 0.8444
;
International Tables for Crystallography
(Vol. C, Tables 4.2.6.8 and 6.1.1.4)
;
S S 0.1246 0.1234
;
International Tables for Crystallography
(Vol. C, Tables 4.2.6.8 and 6.1.1.4)
;

loop_
_geom_angle_atom_site_label_1
_geom_angle_atom_site_label_2
_geom_angle_atom_site_label_3
_geom_angle
C20 Fe1 C21 101.20(13)
C20 Fe1 C19 98.60(13)
C21 Fe1 C19 92.67(13)
C20 Fe1 S2 102.47(9)
C21 Fe1 S2 155.74(9)
C19 Fe1 S2 88.99(10)
C20 Fe1 S1 104.20(9)
C21 Fe1 S1 85.39(9)
C19 Fe1 S1 157.07(10)
S2 Fe1 S1 83.76(3)
C20 Fe1 Fe2 149.45(9)
C21 Fe1 Fe2 99.77(9)
C19 Fe1 Fe2 102.36(10)
S2 Fe1 Fe2 56.37(3)
S1 Fe1 Fe2 55.75(2)
C22 Fe2 C24 91.98(13)
C22 Fe2 C23 99.75(13)
C24 Fe2 C23 101.21(13)
C22 Fe2 S1 87.91(9)
C24 Fe2 S1 158.26(9)
C23 Fe2 S1 100.23(10)
C22 Fe2 S2 155.83(10)
C24 Fe2 S2 87.76(9)
C23 Fe2 S2 104.01(9)
S1 Fe2 S2 83.61(3)
C22 Fe2 Fe1 100.95(9)
C24 Fe2 Fe1 102.74(9)
C23 Fe2 Fe1 147.56(9)
S1 Fe2 Fe1 56.10(3)
S2 Fe2 Fe1 55.77(2)
C6 S1 Fe2 112.45(9)
C6 S1 Fe1 115.00(9)
Fe2 S1 Fe1 68.15(3)
C8 S2 Fe1 113.22(9)
C8 S2 Fe2 113.99(9)
Fe1 S2 Fe2 67.87(3)
C15 S3 S4 95.38(10)
C17 S4 S3 95.35(10)
C2 C1 C18 121.3(3)
C2 C1 H1 119.4
C18 C1 H1 119.4
C1 C2 C3 119.0(3)
C1 C2 H2 120.5
C3 C2 H2 120.5
C4 C3 C2 121.6(3)
C4 C3 H3 119.2
C2 C3 H3 119.2
C3 C4 C5 121.6(3)
C3 C4 H4 119.2
C5 C4 H4 119.2
C4 C5 C6 123.4(2)
C4 C5 C18 116.3(2)
C6 C5 C18 120.2(2)
C7 C6 C5 121.7(2)
C7 C6 S1 124.1(2)
C5 C6 S1 114.22(19)
C8 C7 C6 126.8(2)
C8 C7 C16 116.6(2)
C6 C7 C16 116.6(2)
C7 C8 C9 121.4(2)
C7 C8 S2 123.83(19)
C9 C8 S2 114.80(19)
C8 C9 C10 123.3(2)
C8 C9 C14 121.0(2)
C10 C9 C14 115.7(2)
C11 C10 C9 122.3(3)
C11 C10 H10 118.8
C9 C10 H10 118.8
C10 C11 C12 120.9(3)
C10 C11 H11 119.6
C12 C11 H11 119.6
C13 C12 C11 119.3(3)
C13 C12 H12 120.4
C11 C12 H12 120.4
C12 C13 C14 121.3(3)
C12 C13 H13 119.3
C14 C13 H13 119.3
C15 C14 C13 122.3(2)
C15 C14 C9 117.3(2)
C13 C14 C9 120.5(2)
C14 C15 C16 122.1(2)
C14 C15 S3 122.1(2)
C16 C15 S3 115.8(2)
C17 C16 C15 116.9(2)
C17 C16 C7 121.4(2)
C15 C16 C7 121.6(2)
C16 C17 C18 122.2(2)
C16 C17 S4 116.47(19)
C18 C17 S4 121.3(2)
C17 C18 C1 122.1(2)
C17 C18 C5 117.8(2)
C1 C18 C5 120.1(2)
O1 C19 Fe1 179.0(3)
O2 C20 Fe1 179.5(3)
O3 C21 Fe1 177.2(3)
O4 C22 Fe2 178.3(3)
O5 C23 Fe2 178.4(3)
O6 C24 Fe2 179.3(3)
C27 C26 C25 119.9(11)
C27 C26 H26 120.1
C25 C26 H26 120.1
C26 C27 C28 118.7(13)
C26 C27 H27 120.7
C28 C27 H27 120.7
C29 C28 C27 121.5(14)
C29 C28 H28 119.3
C27 C28 H28 119.3
C30 C29 C28 120.2(12)
C30 C29 H29 119.9
C28 C29 H29 119.9
C29 C30 C25 118.9(10)
C29 C30 H30 120.6
C25 C30 H30 120.6
C26 C25 C30 120.8(11)
C26 C25 H25 119.6
C30 C25 H25 119.6

loop_
_geom_bond_atom_site_label_1
_geom_bond_atom_site_label_2
_geom_bond_distance
Fe1 C20 1.792(3)
Fe1 C21 1.805(3)
Fe1 C19 1.815(3)
Fe1 S2 2.2423(9)
Fe1 S1 2.2468(10)
Fe1 Fe2 2.5124(8)
Fe2 C22 1.798(3)
Fe2 C24 1.808(3)
Fe2 C23 1.810(3)
Fe2 S1 2.2374(9)
Fe2 S2 2.2582(9)
S1 C6 1.757(3)
S2 C8 1.764(3)
S3 C15 1.744(3)
S3 S4 2.0684(11)
S4 C17 1.737(3)
O1 C19 1.134(4)
O2 C20 1.146(4)
O3 C21 1.140(4)
O4 C22 1.150(4)
O5 C23 1.131(4)
O6 C24 1.132(3)
C1 C2 1.364(4)
C1 C18 1.418(4)
C1 H1 0.9500
C2 C3 1.410(4)
C2 H2 0.9500
C3 C4 1.364(4)
C3 H3 0.9500
C4 C5 1.428(4)
C4 H4 0.9500
C5 C6 1.430(4)
C5 C18 1.439(3)
C6 C7 1.424(4)
C7 C8 1.420(4)
C7 C16 1.445(3)
C8 C9 1.431(4)
C9 C10 1.434(4)
C9 C14 1.440(4)
C10 C11 1.369(4)
C10 H10 0.9500
C11 C12 1.422(4)
C11 H11 0.9500
C12 C13 1.355(4)
C12 H12 0.9500
C13 C14 1.429(4)
C13 H13 0.9500
C14 C15 1.404(4)
C15 C16 1.409(4)
C16 C17 1.399(4)
C17 C18 1.405(4)
C26 C27 1.383(10)
C26 C25 1.390(11)
C26 H26 0.9500
C27 C28 1.388(12)
C27 H27 0.9500
C28 C29 1.376(13)
C28 H28 0.9500
C29 C30 1.375(12)
C29 H29 0.9500
C30 C25 1.395(11)
C30 H30 0.9500
C25 H25 0.9500

loop_
_geom_torsion_atom_site_label_1
_geom_torsion_atom_site_label_2
_geom_torsion_atom_site_label_3
_geom_torsion_atom_site_label_4
_geom_torsion
C18 C1 C2 C3 0.2(4)
C1 C2 C3 C4 0.6(5)
C2 C3 C4 C5 0.0(5)
C3 C4 C5 C6 179.9(3)
C3 C4 C5 C18 -1.3(4)
C4 C5 C6 C7 178.2(2)
C18 C5 C6 C7 -0.6(4)
C4 C5 C6 S1 -1.8(3)
C18 C5 C6 S1 179.45(19)
Fe2 S1 C6 C7 41.3(2)
Fe1 S1 C6 C7 -34.1(2)
Fe2 S1 C6 C5 -138.71(17)
Fe1 S1 C6 C5 145.86(16)
C5 C6 C7 C8 179.7(2)
S1 C6 C7 C8 -0.3(4)
C5 C6 C7 C16 -1.4(4)
S1 C6 C7 C16 178.63(18)
C6 C7 C8 C9 176.8(2)
C16 C7 C8 C9 -2.2(4)
C6 C7 C8 S2 -4.0(4)
C16 C7 C8 S2 177.02(18)
Fe1 S2 C8 C7 42.0(2)
Fe2 S2 C8 C7 -33.1(2)
Fe1 S2 C8 C9 -138.80(17)
Fe2 S2 C8 C9 146.14(16)
C7 C8 C9 C10 -178.4(2)
S2 C8 C9 C10 2.4(3)
C7 C8 C9 C14 2.1(4)
S2 C8 C9 C14 -177.18(19)
C8 C9 C10 C11 -178.9(3)
C14 C9 C10 C11 0.6(4)
C9 C10 C11 C12 0.1(4)
C10 C11 C12 C13 -0.4(4)
C11 C12 C13 C14 0.0(4)
C12 C13 C14 C15 -180.0(3)
C12 C13 C14 C9 0.7(4)
C8 C9 C14 C15 -0.8(4)
C10 C9 C14 C15 179.6(2)
C8 C9 C14 C13 178.6(2)
C10 C9 C14 C13 -1.0(4)
C13 C14 C15 C16 -179.6(2)
C9 C14 C15 C16 -0.3(4)
C13 C14 C15 S3 0.2(4)
C9 C14 C15 S3 179.58(19)
S4 S3 C15 C14 -179.4(2)
S4 S3 C15 C16 0.4(2)
C14 C15 C16 C17 -180.0(2)
S3 C15 C16 C17 0.2(3)
C14 C15 C16 C7 0.1(4)
S3 C15 C16 C7 -179.76(19)
C8 C7 C16 C17 -178.8(2)
C6 C7 C16 C17 2.1(4)
C8 C7 C16 C15 1.1(4)
C6 C7 C16 C15 -178.0(2)
C15 C16 C17 C18 179.1(2)
C7 C16 C17 C18 -0.9(4)
C15 C16 C17 S4 -0.9(3)
C7 C16 C17 S4 179.07(19)
S3 S4 C17 C16 1.0(2)
S3 S4 C17 C18 -179.0(2)
C16 C17 C18 C1 179.8(2)
S4 C17 C18 C1 -0.2(4)
C16 C17 C18 C5 -1.0(4)
S4 C17 C18 C5 178.95(19)
C2 C1 C18 C17 177.5(3)
C2 C1 C18 C5 -1.6(4)
C4 C5 C18 C17 -177.0(2)
C6 C5 C18 C17 1.8(4)
C4 C5 C18 C1 2.1(4)
C6 C5 C18 C1 -179.1(2)
C25 C26 C27 C28 -1.1(15)
C26 C27 C28 C29 -1.3(15)
C27 C28 C29 C30 3(3)
C28 C29 C30 C25 -3(4)
C27 C26 C25 C30 2(2)
C29 C30 C25 C26 0(4)
